data_2243218
loop_
_publ_author_name
'Halz, Jan Henrik'
'Heiser, Christian'
'Wagner, Christoph'
'Merzweiler, Kurt'

_publ_section_title
;
 Syntheses and crystal structures of three [<i>M</i>(acac)~2~(TMEDA)]
 complexes (<i>M</i> = Mn, Fe and Zn)
;
_journal_coeditor_code WM5524
_journal_issue 1
_journal_name_full 'Acta Crystallographica Section E'
_journal_page_first 66
_journal_page_last 71
_journal_paper_doi 10.1107/S2056989019016372
_journal_volume 76
_journal_year 2020
_chemical_formula_iupac '[Mn (C5 H7 O2)2 (C6 H16 N2)]'
_chemical_formula_moiety 'C16 H30 Mn N2 O4'
_chemical_formula_sum 'C16 H30 Mn N2 O4'
_chemical_formula_weight 369.36
_chemical_name_systematic
Bis(acetylacetonato-\k^2^<i>O</i>,<i>O</i>')(<i>N</i>,<i>N</i>,<i>N</i>',<i>N</i>'-tetramethylethylenediamine-\k^2^<i>N</i>,<i>N</i>')manganese(II)
_space_group_crystal_system monoclinic
_space_group_IT_number 14
_space_group_name_Hall '-P 2yn'
_space_group_name_H-M_alt 'P 1 21/n 1'
_atom_sites_solution_hydrogens geom
_audit_creation_method
;
Olex2 1.2
(compiled 2018.05.29 svn.r3508 for OlexSys, GUI svn.r5506)
;
_cell_angle_alpha 90
_cell_angle_beta 103.154(3)
_cell_angle_gamma 90
_cell_formula_units_Z 4
_cell_length_a 10.4234(4)
_cell_length_b 14.3123(5)
_cell_length_c 13.6047(5)
_cell_measurement_reflns_used 13227
_cell_measurement_temperature 213
_cell_measurement_theta_max 27.18
_cell_measurement_theta_min 1.42
_cell_volume 1976.34(13)
_computing_cell_refinement
;
X-AREA  (Stoe & Cie, 2016)
;
_computing_data_collection
;
X-AREA  (Stoe & Cie, 2016)
;
_computing_data_reduction
;
X-AREA  (Stoe & Cie, 2016)
;
_computing_molecular_graphics
;
DIAMOND (Brandenburg, 2019)
;
_computing_publication_material
;
<i>OLEX2</i> (Dolomanov <i>et al.</i>,  2009)
;
_computing_structure_refinement
;
<i>SHELXL2014/7</i> (Sheldrick, 2015b)
;
_computing_structure_solution
;
<i>SHELXT2014/7</i> (Sheldrick, 2015a)
;
_diffrn_ambient_temperature 213
_diffrn_detector 'image plate (34 cm diameter)'
_diffrn_detector_area_resol_mean 6.67
_diffrn_measured_fraction_theta_full 0.991
_diffrn_measured_fraction_theta_max 0.980
_diffrn_measurement_device '2-circle diffractometer'
_diffrn_measurement_device_type 'STOE IPDS 2'
_diffrn_measurement_method 'rotation method'
_diffrn_radiation_monochromator 'plane graphite'
_diffrn_radiation_type MoK\a
_diffrn_radiation_wavelength 0.71073
_diffrn_reflns_av_R_equivalents 0.0298
_diffrn_reflns_av_unetI/netI 0.0201
_diffrn_reflns_limit_h_max 13
_diffrn_reflns_limit_h_min -13
_diffrn_reflns_limit_k_max 18
_diffrn_reflns_limit_k_min -17
_diffrn_reflns_limit_l_max 16
_diffrn_reflns_limit_l_min -17
_diffrn_reflns_number 12607
_diffrn_reflns_theta_full 25.242
_diffrn_reflns_theta_max 26.780
_diffrn_reflns_theta_min 2.095
_diffrn_source 'sealed X-ray tube, 12 x 0.4 mm long-fine focus'
_exptl_absorpt_coefficient_mu 0.687
_exptl_absorpt_correction_T_max 0.9117
_exptl_absorpt_correction_T_min 0.7978
_exptl_absorpt_correction_type numerical
_exptl_absorpt_process_details
;
(X-AREA; Stoe & Cie, 2016)
;
_exptl_crystal_colour 'clear yellow'
_exptl_crystal_density_diffrn 1.241
_exptl_crystal_density_method 'not measured'
_exptl_crystal_description block
_exptl_crystal_F_000 788
_exptl_crystal_size_max 0.347
_exptl_crystal_size_mid 0.247
_exptl_crystal_size_min 0.201
_refine_diff_density_max 0.222
_refine_diff_density_min -0.242
_refine_ls_extinction_method none
_refine_ls_goodness_of_fit_ref 1.060
_refine_ls_hydrogen_treatment constr
_refine_ls_matrix_type full
_refine_ls_number_parameters 216
_refine_ls_number_reflns 4139
_refine_ls_number_restraints 0
_refine_ls_restrained_S_all 1.060
_refine_ls_R_factor_all 0.0431
_refine_ls_R_factor_gt 0.0344
_refine_ls_shift/su_max 0.001
_refine_ls_shift/su_mean 0.000
_refine_ls_structure_factor_coef Fsqd
_refine_ls_weighting_details 'w=1/[\s^2^(Fo^2^)+(0.0447P)^2^+0.6571P] where P=(Fo^2^+2Fc^2^)/3'
_refine_ls_weighting_scheme calc
_refine_ls_wR_factor_gt 0.0886
_refine_ls_wR_factor_ref 0.0990
_reflns_number_gt 3475
_reflns_number_total 4139
_reflns_threshold_expression 'I > 2\s(I)'
_cod_data_source_file wm5524sup1.cif
_cod_data_source_block 1
_cod_original_cell_volume 1976.33(13)
_cod_original_sg_symbol_H-M 'P 21/n'
_cod_database_code 2243218
_shelx_space_group_comment
;
The symmetry employed for this shelxl refinement is uniquely defined
by the following loop, which should always be used as a source of
symmetry information in preference to the above space-group names.
They are only intended as comments.
;
_shelx_estimated_absorpt_t_min 0.797
_shelx_estimated_absorpt_t_max 0.874

loop_
_space_group_symop_operation_xyz
'x, y, z'
'-x+1/2, y+1/2, -z+1/2'
'-x, -y, -z'
'x-1/2, -y-1/2, z-1/2'

loop_
_atom_site_type_symbol
_atom_site_label
_atom_site_fract_x
_atom_site_fract_y
_atom_site_fract_z
_atom_site_U_iso_or_equiv
_atom_site_adp_type
_atom_site_calc_flag
_atom_site_occupancy
Mn Mn 0.50579(2) 0.74721(2) 0.49407(2) 0.04120(11) Uani d 1
O O1 0.67069(13) 0.65614(9) 0.53426(10) 0.0602(3) Uani d 1
O O2 0.64605(12) 0.84003(9) 0.45153(11) 0.0554(3) Uani d 1
O O3 0.50538(13) 0.83274(9) 0.62280(10) 0.0546(3) Uani d 1
O O4 0.38216(14) 0.65820(9) 0.55845(10) 0.0565(3) Uani d 1
N N1 0.44810(15) 0.65991(11) 0.34289(11) 0.0523(4) Uani d 1
N N2 0.33093(14) 0.83481(11) 0.39666(12) 0.0533(4) Uani d 1
C C1 0.8801(3) 0.5868(2) 0.5617(2) 0.0943(9) Uani d 1
H H1 0.8477 0.5484 0.6086 0.141 Uiso calc 1
H H3 0.9667 0.6089 0.5928 0.141 Uiso calc 1
H H2 0.8838 0.5506 0.5029 0.141 Uiso calc 1
C C2 0.7888(2) 0.66910(16) 0.53114(14) 0.0593(5) Uani d 1
C C3 0.8405(2) 0.75159(16) 0.50286(17) 0.0664(6) Uani d 1
H H4 0.9308 0.7532 0.5070 0.080 Uiso calc 1
C C4 0.76938(18) 0.83223(14) 0.46880(15) 0.0568(5) Uani d 1
C C5 0.8448(2) 0.91826(18) 0.4505(2) 0.0885(8) Uani d 1
H H5 0.9136 0.9006 0.4178 0.133 Uiso calc 1
H H6 0.8827 0.9477 0.5138 0.133 Uiso calc 1
H H7 0.7860 0.9611 0.4082 0.133 Uiso calc 1
C C6 0.4607(2) 0.89848(16) 0.77048(18) 0.0714(6) Uani d 1
H H8 0.5521 0.9144 0.7936 0.107 Uiso calc 1
H H10 0.4263 0.8782 0.8267 0.107 Uiso calc 1
H H9 0.4125 0.9522 0.7400 0.107 Uiso calc 1
C C7 0.44674(17) 0.82045(13) 0.69347(13) 0.0498(4) Uani d 1
C C8 0.3712(2) 0.74328(13) 0.70557(16) 0.0568(5) Uani d 1
H H11 0.3367 0.7416 0.7629 0.068 Uiso calc 1
C C9 0.34284(19) 0.66822(13) 0.63927(15) 0.0558(4) Uani d 1
C C10 0.2576(3) 0.59062(18) 0.6645(2) 0.0920(9) Uani d 1
H H12 0.2171 0.6107 0.7176 0.138 Uiso calc 1
H H13 0.3109 0.5365 0.6861 0.138 Uiso calc 1
H H14 0.1904 0.5754 0.6057 0.138 Uiso calc 1
C C11 0.3189(2) 0.69516(18) 0.28808(16) 0.0693(6) Uani d 1
H H16 0.2506 0.6684 0.3173 0.083 Uiso calc 1
H H15 0.3030 0.6753 0.2182 0.083 Uiso calc 1
C C12 0.3114(2) 0.79961(18) 0.29216(16) 0.0703(6) Uani d 1
H H17 0.3781 0.8263 0.2612 0.084 Uiso calc 1
H H18 0.2260 0.8199 0.2535 0.084 Uiso calc 1
C C13 0.4397(3) 0.55956(14) 0.36410(18) 0.0728(6) Uani d 1
H H20 0.3743 0.5496 0.4026 0.109 Uiso calc 1
H H21 0.5236 0.5378 0.4018 0.109 Uiso calc 1
H H19 0.4156 0.5258 0.3016 0.109 Uiso calc 1
C C14 0.5481(2) 0.67378(17) 0.28339(15) 0.0647(5) Uani d 1
H H24 0.5227 0.6403 0.2208 0.097 Uiso calc 1
H H22 0.6316 0.6509 0.3207 0.097 Uiso calc 1
H H23 0.5553 0.7392 0.2698 0.097 Uiso calc 1
C C15 0.21051(19) 0.82208(18) 0.43395(18) 0.0711(6) Uani d 1
H H25 0.1889 0.7568 0.4331 0.107 Uiso calc 1
H H27 0.1393 0.8557 0.3914 0.107 Uiso calc 1
H H26 0.2246 0.8454 0.5017 0.107 Uiso calc 1
C C16 0.3638(2) 0.93462(15) 0.4003(2) 0.0784(7) Uani d 1
H H29 0.2945 0.9685 0.3560 0.118 Uiso calc 1
H H28 0.4448 0.9435 0.3793 0.118 Uiso calc 1
H H30 0.3736 0.9572 0.4680 0.118 Uiso calc 1

loop_
_atom_site_aniso_label
_atom_site_aniso_U_11
_atom_site_aniso_U_22
_atom_site_aniso_U_33
_atom_site_aniso_U_12
_atom_site_aniso_U_13
_atom_site_aniso_U_23
Mn 0.03895(15) 0.04541(18) 0.03899(15) -0.00103(10) 0.00838(10) 0.00066(10)
O1 0.0612(8) 0.0613(8) 0.0561(8) 0.0159(6) 0.0090(6) 0.0076(6)
O2 0.0433(6) 0.0523(7) 0.0725(9) -0.0029(5) 0.0168(6) 0.0043(6)
O3 0.0591(7) 0.0537(7) 0.0526(7) -0.0101(6) 0.0160(6) -0.0103(6)
O4 0.0700(8) 0.0495(7) 0.0567(8) -0.0136(6) 0.0282(6) -0.0085(6)
N1 0.0538(8) 0.0612(9) 0.0426(8) -0.0076(7) 0.0124(6) -0.0048(7)
N2 0.0431(7) 0.0595(9) 0.0546(9) 0.0040(7) 0.0054(6) 0.0063(7)
C1 0.0924(18) 0.108(2) 0.0744(15) 0.0575(16) 0.0027(13) -0.0049(14)
C2 0.0561(11) 0.0758(14) 0.0411(9) 0.0216(10) 0.0009(8) -0.0109(9)
C3 0.0392(9) 0.0933(17) 0.0658(13) 0.0089(10) 0.0100(9) -0.0196(11)
C4 0.0454(9) 0.0699(12) 0.0589(11) -0.0094(9) 0.0197(8) -0.0190(9)
C5 0.0657(14) 0.0870(17) 0.124(2) -0.0267(13) 0.0450(15) -0.0239(16)
C6 0.0770(14) 0.0710(14) 0.0676(13) 0.0026(11) 0.0191(11) -0.0237(11)
C7 0.0473(9) 0.0556(10) 0.0450(9) 0.0070(8) 0.0076(7) -0.0062(8)
C8 0.0628(12) 0.0614(12) 0.0525(10) -0.0014(9) 0.0262(9) -0.0058(8)
C9 0.0581(10) 0.0560(11) 0.0590(11) -0.0039(9) 0.0253(9) -0.0014(9)
C10 0.110(2) 0.0822(17) 0.104(2) -0.0364(15) 0.0658(17) -0.0179(15)
C11 0.0544(11) 0.0974(17) 0.0505(11) -0.0062(11) 0.0004(9) -0.0157(11)
C12 0.0594(12) 0.0975(17) 0.0483(11) 0.0137(11) 0.0000(9) 0.0114(11)
C13 0.1012(17) 0.0554(12) 0.0660(13) -0.0177(11) 0.0276(12) -0.0174(10)
C14 0.0666(12) 0.0849(15) 0.0466(10) -0.0047(11) 0.0210(9) -0.0051(10)
C15 0.0432(10) 0.0931(16) 0.0760(14) 0.0085(10) 0.0118(9) 0.0033(12)
C16 0.0653(13) 0.0614(13) 0.1024(19) 0.0125(10) 0.0063(12) 0.0203(12)

loop_
_atom_type_symbol
_atom_type_description
_atom_type_scat_dispersion_real
_atom_type_scat_dispersion_imag
_atom_type_scat_source
C C 0.0033 0.0016 'International Tables Vol C Tables 4.2.6.8 and 6.1.1.4'
H H 0.0000 0.0000 'International Tables Vol C Tables 4.2.6.8 and 6.1.1.4'
Mn Mn 0.3368 0.7283 'International Tables Vol C Tables 4.2.6.8 and 6.1.1.4'
N N 0.0061 0.0033 'International Tables Vol C Tables 4.2.6.8 and 6.1.1.4'
O O 0.0106 0.0060 'International Tables Vol C Tables 4.2.6.8 and 6.1.1.4'

loop_
_geom_angle_atom_site_label_1
_geom_angle_atom_site_label_2
_geom_angle_atom_site_label_3
_geom_angle
_geom_angle_publ_flag
O1 Mn O2 83.61(5) y
O1 Mn O3 107.00(5) y
O1 Mn O4 93.25(5) y
O1 Mn N1 86.01(5) y
O1 Mn N2 161.29(6) y
O2 Mn O3 89.71(5) y
O2 Mn O4 171.63(5) y
O2 Mn N1 98.41(5) y
O2 Mn N2 90.36(5) y
O3 Mn O4 83.78(5) y
O3 Mn N1 165.43(5) y
O3 Mn N2 90.61(5) y
O4 Mn N1 89.07(5) y
O4 Mn N2 94.95(6) y
N1 Mn N2 77.34(6) y
C2 O1 Mn 129.95(14) ?
C4 O2 Mn 128.56(13) ?
C7 O3 Mn 129.44(12) ?
C9 O4 Mn 129.29(12) ?
C11 N1 Mn 106.37(12) ?
C13 N1 Mn 111.10(12) ?
C13 N1 C11 110.20(18) ?
C13 N1 C14 108.71(17) ?
C14 N1 Mn 109.60(12) ?
C14 N1 C11 110.86(16) ?
C12 N2 Mn 106.22(12) ?
C15 N2 Mn 110.63(12) ?
C15 N2 C12 110.40(17) ?
C16 N2 Mn 110.75(12) ?
C16 N2 C12 110.14(18) ?
C16 N2 C15 108.69(17) ?
H1 C1 H3 109.5 ?
H1 C1 H2 109.5 ?
H3 C1 H2 109.5 ?
C2 C1 H1 109.5 ?
C2 C1 H3 109.5 ?
C2 C1 H2 109.5 ?
O1 C2 C1 115.9(2) ?
O1 C2 C3 125.51(18) ?
C3 C2 C1 118.6(2) ?
C2 C3 H4 117.1 ?
C2 C3 C4 125.86(18) ?
C4 C3 H4 117.1 ?
O2 C4 C3 125.44(19) ?
O2 C4 C5 116.4(2) ?
C3 C4 C5 118.17(19) ?
C4 C5 H5 109.5 ?
C4 C5 H6 109.5 ?
C4 C5 H7 109.5 ?
H5 C5 H6 109.5 ?
H5 C5 H7 109.5 ?
H6 C5 H7 109.5 ?
H8 C6 H10 109.5 ?
H8 C6 H9 109.5 ?
H10 C6 H9 109.5 ?
C7 C6 H8 109.5 ?
C7 C6 H10 109.5 ?
C7 C6 H9 109.5 ?
O3 C7 C6 115.89(17) ?
O3 C7 C8 125.92(17) ?
C8 C7 C6 118.18(17) ?
C7 C8 H11 117.2 ?
C7 C8 C9 125.50(18) ?
C9 C8 H11 117.2 ?
O4 C9 C8 125.99(17) ?
O4 C9 C10 115.94(18) ?
C8 C9 C10 118.07(18) ?
C9 C10 H12 109.5 ?
C9 C10 H13 109.5 ?
C9 C10 H14 109.5 ?
H12 C10 H13 109.5 ?
H12 C10 H14 109.5 ?
H13 C10 H14 109.5 ?
N1 C11 H16 109.2 ?
N1 C11 H15 109.2 ?
N1 C11 C12 111.88(17) ?
H16 C11 H15 107.9 ?
C12 C11 H16 109.2 ?
C12 C11 H15 109.2 ?
N2 C12 C11 112.25(17) ?
N2 C12 H17 109.2 ?
N2 C12 H18 109.2 ?
C11 C12 H17 109.2 ?
C11 C12 H18 109.2 ?
H17 C12 H18 107.9 ?
N1 C13 H20 109.5 ?
N1 C13 H21 109.5 ?
N1 C13 H19 109.5 ?
H20 C13 H21 109.5 ?
H20 C13 H19 109.5 ?
H21 C13 H19 109.5 ?
N1 C14 H24 109.5 ?
N1 C14 H22 109.5 ?
N1 C14 H23 109.5 ?
H24 C14 H22 109.5 ?
H24 C14 H23 109.5 ?
H22 C14 H23 109.5 ?
N2 C15 H25 109.5 ?
N2 C15 H27 109.5 ?
N2 C15 H26 109.5 ?
H25 C15 H27 109.5 ?
H25 C15 H26 109.5 ?
H27 C15 H26 109.5 ?
N2 C16 H29 109.5 ?
N2 C16 H28 109.5 ?
N2 C16 H30 109.5 ?
H29 C16 H28 109.5 ?
H29 C16 H30 109.5 ?
H28 C16 H30 109.5 ?

loop_
_geom_bond_atom_site_label_1
_geom_bond_atom_site_label_2
_geom_bond_distance
_geom_bond_publ_flag
Mn O1 2.1271(13) y
Mn O2 2.1500(12) y
Mn O3 2.1375(12) y
Mn O4 2.1365(12) y
Mn N1 2.3643(15) y
Mn N2 2.3560(15) y
O1 C2 1.255(2) ?
O2 C4 1.258(2) ?
O3 C7 1.263(2) ?
O4 C9 1.266(2) ?
N1 C11 1.472(3) ?
N1 C13 1.472(3) ?
N1 C14 1.472(2) ?
N2 C12 1.478(3) ?
N2 C15 1.468(2) ?
N2 C16 1.467(3) ?
C1 H1 0.9600 ?
C1 H3 0.9600 ?
C1 H2 0.9600 ?
C1 C2 1.512(3) ?
C2 C3 1.388(3) ?
C3 H4 0.9300 ?
C3 C4 1.393(3) ?
C4 C5 1.512(3) ?
C5 H5 0.9600 ?
C5 H6 0.9600 ?
C5 H7 0.9600 ?
C6 H8 0.9600 ?
C6 H10 0.9600 ?
C6 H9 0.9600 ?
C6 C7 1.515(3) ?
C7 C8 1.388(3) ?
C8 H11 0.9300 ?
C8 C9 1.391(3) ?
C9 C10 1.510(3) ?
C10 H12 0.9600 ?
C10 H13 0.9600 ?
C10 H14 0.9600 ?
C11 H16 0.9700 ?
C11 H15 0.9700 ?
C11 C12 1.499(4) ?
C12 H17 0.9700 ?
C12 H18 0.9700 ?
C13 H20 0.9600 ?
C13 H21 0.9600 ?
C13 H19 0.9600 ?
C14 H24 0.9600 ?
C14 H22 0.9600 ?
C14 H23 0.9600 ?
C15 H25 0.9600 ?
C15 H27 0.9600 ?
C15 H26 0.9600 ?
C16 H29 0.9600 ?
C16 H28 0.9600 ?
C16 H30 0.9600 ?

loop_
_geom_torsion_atom_site_label_1
_geom_torsion_atom_site_label_2
_geom_torsion_atom_site_label_3
_geom_torsion_atom_site_label_4
_geom_torsion
Mn O1 C2 C1 -177.50(14)
Mn O1 C2 C3 2.8(3)
Mn O2 C4 C3 13.4(3)
Mn O2 C4 C5 -166.67(16)
Mn O3 C7 C6 -176.26(13)
Mn O3 C7 C8 3.2(3)
Mn O4 C9 C8 1.1(3)
Mn O4 C9 C10 -178.82(17)
Mn N1 C11 C12 42.22(19)
Mn N2 C12 C11 42.41(19)
O1 C2 C3 C4 -3.2(3)
O3 C7 C8 C9 -3.0(3)
N1 C11 C12 N2 -60.6(2)
C1 C2 C3 C4 177.1(2)
C2 C3 C4 O2 -5.6(3)
C2 C3 C4 C5 174.5(2)
C6 C7 C8 C9 176.5(2)
C7 C8 C9 O4 0.7(4)
C7 C8 C9 C10 -179.4(2)
C13 N1 C11 C12 162.74(17)
C14 N1 C11 C12 -76.9(2)
C15 N2 C12 C11 -77.6(2)
C16 N2 C12 C11 162.39(17)

_cod_database_fobs_code 2243218
